data_4112028
loop_
_publ_author_name
'Fenbao Zhang'
'Christopher W. Kirby'
'Douglas W. Hairsine'
'Michael C. Jennings'
'Richard J. Puddephatt'

_publ_section_title
;
 Activation of C-H Bonds of Arenes: Selectivity and Reactivity in
 Bis(pyridyl) Platinum(II) Complexes
;
_journal_name_full 'Journal of the American Chemical Society'
_journal_page_first 14196
_journal_page_last 14197
_journal_paper_doi 10.1021/ja055436z
_journal_volume 127
_journal_year 2005
_chemical_formula_sum 'C34 H21.2 B Cl0.8 F15 N2 O2 Pt'
_chemical_formula_weight 1008.99
_chemical_name_systematic
; 
 ? 
;
_space_group_IT_number 14
_symmetry_cell_setting monoclinic
_symmetry_space_group_name_Hall '-P 2yn'
_symmetry_space_group_name_H-M 'P 1 21/n 1'
_atom_sites_solution_hydrogens geom
_atom_sites_solution_primary direct
_atom_sites_solution_secondary difmap
_audit_creation_method SHELXL-97
_cell_angle_alpha 90.00
_cell_angle_beta 93.034(2)
_cell_angle_gamma 90.00
_cell_formula_units_Z 4
_cell_length_a 7.7332(2)
_cell_length_b 19.3491(5)
_cell_length_c 23.5497(6)
_cell_measurement_temperature 150(2)
_cell_volume 3518.81(16)
_computing_cell_refinement 'Nonius DENZO'
_computing_data_collection 'Nonius COLLECT'
_computing_data_reduction 'nonius DENZO'
_computing_molecular_graphics 'Bruker SHELXTL'
_computing_publication_material 'Bruker SHELXTL'
_computing_structure_refinement 'SHELXL-97 (Sheldrick, 1997)'
_computing_structure_solution 'SHELXS-97 (Sheldrick, 1990)'
_diffrn_ambient_temperature 150(2)
_diffrn_measured_fraction_theta_full 1.000
_diffrn_measured_fraction_theta_max 1.000
_diffrn_measurement_device_type 'Nonius Kappa-CCD'
_diffrn_measurement_method 'phi/omea scans'
_diffrn_radiation_monochromator graphite
_diffrn_radiation_source 'fine-focus sealed tube'
_diffrn_radiation_type MoK\a
_diffrn_radiation_wavelength 0.71073
_diffrn_reflns_av_R_equivalents 0.096
_diffrn_reflns_av_sigmaI/netI 0.0653
_diffrn_reflns_limit_h_max 9
_diffrn_reflns_limit_h_min -9
_diffrn_reflns_limit_k_max 24
_diffrn_reflns_limit_k_min -24
_diffrn_reflns_limit_l_max 29
_diffrn_reflns_limit_l_min -29
_diffrn_reflns_number 45149
_diffrn_reflns_theta_full 26.37
_diffrn_reflns_theta_max 26.37
_diffrn_reflns_theta_min 2.11
_exptl_absorpt_coefficient_mu 4.164
_exptl_absorpt_correction_T_max 0.3939
_exptl_absorpt_correction_T_min 0.1354
_exptl_absorpt_correction_type integration
_exptl_crystal_colour yellow
_exptl_crystal_density_diffrn 1.905
_exptl_crystal_description prism
_exptl_crystal_F_000 1947
_exptl_crystal_size_max 0.80
_exptl_crystal_size_mid 0.55
_exptl_crystal_size_min 0.28
_refine_diff_density_max 1.792
_refine_diff_density_min -1.636
_refine_diff_density_rms 0.168
_refine_ls_extinction_method none
_refine_ls_goodness_of_fit_ref 1.017
_refine_ls_hydrogen_treatment mixed
_refine_ls_matrix_type full
_refine_ls_number_parameters 460
_refine_ls_number_reflns 7197
_refine_ls_number_restraints 11
_refine_ls_restrained_S_all 1.023
_refine_ls_R_factor_all 0.0735
_refine_ls_R_factor_gt 0.0457
_refine_ls_shift/su_max 0.008
_refine_ls_shift/su_mean 0.000
_refine_ls_structure_factor_coef Fsqd
_refine_ls_weighting_details 'calc w=1/[\s^2^(Fo^2^)+(0.0790P)^2^+0.0000P] where P=(Fo^2^+2Fc^2^)/3'
_refine_ls_weighting_scheme calc
_refine_ls_wR_factor_gt 0.1175
_refine_ls_wR_factor_ref 0.1282
_reflns_number_gt 5263
_reflns_number_total 7197
_reflns_threshold_expression >2sigma(I)
_cod_data_source_file ja055436zsi20050817_031919_1.cif
_cod_data_source_block complex2a
_cod_original_formula_sum 'C34 H21.20 B Cl0.80 F15 N2 O2 Pt'
_cod_database_code 4112028

loop_
_symmetry_equiv_pos_as_xyz
'x, y, z'
'-x+1/2, y+1/2, -z+1/2'
'-x, -y, -z'
'x-1/2, -y-1/2, z-1/2'

loop_
_atom_site_label
_atom_site_type_symbol
_atom_site_fract_x
_atom_site_fract_y
_atom_site_fract_z
_atom_site_U_iso_or_equiv
_atom_site_adp_type
_atom_site_occupancy
_atom_site_symmetry_multiplicity
_atom_site_calc_flag
_atom_site_refinement_flags
_atom_site_disorder_assembly
_atom_site_disorder_group
Pt Pt 0.39911(3) -0.359046(13) 0.376039(10) 0.02518(11) Uani 1 1 d . . .
N1 N 0.3302(6) -0.4351(3) 0.4260(2) 0.0280(13) Uani 1 1 d . . .
C2 C 0.2475(8) -0.4225(4) 0.4750(3) 0.0348(16) Uani 1 1 d . . .
H2A H 0.2130 -0.3768 0.4836 0.042 Uiso 1 1 calc R . .
C3 C 0.2134(9) -0.4760(4) 0.5123(3) 0.0358(17) Uani 1 1 d . . .
H3A H 0.1511 -0.4673 0.5453 0.043 Uiso 1 1 calc R . .
C4 C 0.2702(9) -0.5412(4) 0.5010(3) 0.0367(17) Uani 1 1 d . . .
H4A H 0.2525 -0.5777 0.5270 0.044 Uiso 1 1 calc R . .
C5 C 0.3535(8) -0.5535(4) 0.4517(3) 0.0308(16) Uani 1 1 d . . .
H5A H 0.3924 -0.5987 0.4430 0.037 Uiso 1 1 calc R . .
C6 C 0.3793(8) -0.4998(4) 0.4154(3) 0.0280(15) Uani 1 1 d . . .
C7 C 0.4600(9) -0.5156(4) 0.3596(3) 0.0329(16) Uani 1 1 d . . .
O8 O 0.5780(6) -0.5565(3) 0.3575(2) 0.0410(12) Uani 1 1 d . . .
C9 C 0.3717(8) -0.4870(3) 0.3051(3) 0.0285(15) Uani 1 1 d . . .
C10 C 0.3451(10) -0.5298(4) 0.2585(3) 0.0416(19) Uani 1 1 d . . .
H10A H 0.3855 -0.5761 0.2597 0.050 Uiso 1 1 calc R . .
C11 C 0.2599(11) -0.5045(5) 0.2106(3) 0.051(2) Uani 1 1 d . . .
H11A H 0.2384 -0.5333 0.1784 0.061 Uiso 1 1 calc R . .
C12 C 0.2052(11) -0.4362(5) 0.2096(3) 0.050(2) Uani 1 1 d . . .
H12A H 0.1442 -0.4178 0.1770 0.060 Uiso 1 1 calc R . .
C13 C 0.2412(8) -0.3952(4) 0.2573(3) 0.0358(17) Uani 1 1 d . . .
H13A H 0.2090 -0.3478 0.2562 0.043 Uiso 1 1 calc R . .
N14 N 0.3207(6) -0.4211(3) 0.3049(2) 0.0266(12) Uani 1 1 d . . .
C15 C 0.4804(9) -0.2975(4) 0.4428(3) 0.0372(17) Uani 1 1 d . . .
H15A H 0.3803 -0.2744 0.4582 0.056 Uiso 1 1 calc R . .
H15B H 0.5613 -0.2627 0.4296 0.056 Uiso 1 1 calc R . .
H15C H 0.5386 -0.3259 0.4725 0.056 Uiso 1 1 calc R . .
O21 O 0.4696(5) -0.2821(2) 0.32225(18) 0.0301(10) Uani 1 1 d . . .
H21A H 0.3818 -0.2491 0.3130 0.036 Uiso 1 1 calc R . .
B22 B 0.6404(10) -0.2695(4) 0.2946(3) 0.0296(17) Uani 1 1 d . . .
C31 C 0.7238(6) -0.34960(16) 0.28916(18) 0.0295(15) Uani 1 1 d G . .
C32 C 0.8195(6) -0.3787(2) 0.33471(15) 0.0348(17) Uani 1 1 d G . .
C33 C 0.8807(6) -0.4460(2) 0.33099(19) 0.0388(18) Uani 1 1 d G . .
C34 C 0.8461(6) -0.48422(17) 0.2817(2) 0.046(2) Uani 1 1 d G . .
C35 C 0.7504(7) -0.4551(2) 0.23616(18) 0.045(2) Uani 1 1 d G . .
C36 C 0.6892(6) -0.3878(2) 0.23988(16) 0.0357(16) Uani 1 1 d G . .
F32 F 0.8499(6) -0.3485(2) 0.38317(17) 0.0411(10) Uani 1 1 d . . .
F33 F 0.9707(6) -0.4762(2) 0.3735(2) 0.0554(13) Uani 1 1 d . . .
F34 F 0.9054(7) -0.5502(2) 0.2772(2) 0.0669(15) Uani 1 1 d . . .
F35 F 0.7134(7) -0.4920(2) 0.1892(2) 0.0695(15) Uani 1 1 d . . .
F36 F 0.5951(6) -0.3652(2) 0.19648(19) 0.0455(11) Uani 1 1 d . . .
C41 C 0.5999(6) -0.2311(2) 0.23084(14) 0.0320(16) Uani 1 1 d G . .
C42 C 0.4379(5) -0.2048(3) 0.21412(18) 0.0405(18) Uani 1 1 d G . .
C43 C 0.4104(5) -0.1752(3) 0.1606(2) 0.051(2) Uani 1 1 d G . .
C44 C 0.5449(7) -0.1720(3) 0.12379(15) 0.052(2) Uani 1 1 d G . .
C45 C 0.7069(6) -0.1984(3) 0.14052(17) 0.0426(19) Uani 1 1 d G . .
C46 C 0.7344(5) -0.2279(2) 0.19404(19) 0.0386(18) Uani 1 1 d G . .
F42 F 0.3048(6) -0.2034(2) 0.24664(18) 0.0508(12) Uani 1 1 d . . .
F43 F 0.2540(8) -0.1495(3) 0.1445(2) 0.0759(18) Uani 1 1 d . . .
F44 F 0.5154(9) -0.1441(3) 0.0718(2) 0.0803(19) Uani 1 1 d . . .
F45 F 0.8356(7) -0.1957(2) 0.10457(19) 0.0629(14) Uani 1 1 d . . .
F46 F 0.8875(5) -0.2520(3) 0.20756(18) 0.0532(12) Uani 1 1 d . . .
C51 C 0.7641(5) -0.2121(2) 0.33308(18) 0.0304(15) Uani 1 1 d G . .
C52 C 0.6770(4) -0.1570(2) 0.3564(2) 0.0360(17) Uani 1 1 d G . .
C53 C 0.7691(6) -0.1064(2) 0.3870(2) 0.044(2) Uani 1 1 d G . .
C54 C 0.9483(6) -0.1108(2) 0.3943(2) 0.046(2) Uani 1 1 d G . .
C55 C 1.0354(4) -0.1659(3) 0.3709(2) 0.046(2) Uani 1 1 d G . .
C56 C 0.9434(5) -0.2166(2) 0.3403(2) 0.0335(16) Uani 1 1 d G . .
F52 F 0.5108(6) -0.1467(2) 0.3477(2) 0.0469(11) Uani 1 1 d . . .
F53 F 0.6851(7) -0.0539(2) 0.4102(2) 0.0592(13) Uani 1 1 d . . .
F54 F 1.0366(7) -0.0619(3) 0.4241(2) 0.0724(16) Uani 1 1 d . . .
F55 F 1.2047(6) -0.1685(3) 0.3779(2) 0.0654(14) Uani 1 1 d . . .
F56 F 1.0350(5) -0.2651(2) 0.31879(18) 0.0448(11) Uani 1 1 d . . .
C61 C 0.055(5) -0.3687(11) 0.0473(19) 0.170(19) Uiso 0.40 1 d PD A 1
H61A H -0.0656 -0.3692 0.0596 0.204 Uiso 0.40 1 calc PR A 1
H61B H 0.0495 -0.3558 0.0065 0.204 Uiso 0.40 1 calc PR A 1
Cl62 Cl 0.167(2) -0.3030(9) 0.0852(8) 0.231(7) Uiso 0.40 1 d PD A 1
Cl63 Cl 0.1328(18) -0.4505(7) 0.0527(6) 0.174(5) Uiso 0.40 1 d PD A 1
C71 C 0.838(2) -0.3808(10) 0.0763(8) 0.089(6) Uiso 0.60 1 d PD B 2
H71A H 0.8498 -0.4249 0.0966 0.134 Uiso 0.60 1 calc PR B 2
H71B H 0.8700 -0.3428 0.1022 0.134 Uiso 0.60 1 calc PR B 2
H71C H 0.9139 -0.3807 0.0443 0.134 Uiso 0.60 1 calc PR B 2
C72 C 0.663(3) -0.3723(14) 0.0554(15) 0.215(17) Uiso 0.60 1 d PD B 2
H72A H 0.6310 -0.4137 0.0326 0.258 Uiso 0.60 1 calc PR B 2
H72B H 0.5898 -0.3726 0.0888 0.258 Uiso 0.60 1 calc PR B 2
C73 C 0.615(3) -0.3156(13) 0.0233(10) 0.149(10) Uiso 0.60 1 d PD B 2
H73A H 0.6468 -0.3268 -0.0158 0.179 Uiso 0.60 1 calc PR B 2
H73B H 0.6944 -0.2781 0.0367 0.179 Uiso 0.60 1 calc PR B 2
C74 C 0.453(3) -0.2859(11) 0.0177(12) 0.164(11) Uiso 0.60 1 d PD B 2
H74A H 0.4643 -0.2373 0.0304 0.197 Uiso 0.60 1 calc PR B 2
H74B H 0.4182 -0.2848 -0.0234 0.197 Uiso 0.60 1 calc PR B 2
C75 C 0.318(3) -0.3148(13) 0.0454(13) 0.174(12) Uiso 0.60 1 d PD B 2
H75A H 0.3267 -0.2957 0.0844 0.209 Uiso 0.60 1 calc PR B 2
H75B H 0.2110 -0.2956 0.0269 0.209 Uiso 0.60 1 calc PR B 2
C76 C 0.290(4) -0.3843(13) 0.0512(13) 0.174(12) Uiso 0.60 1 d PD B 2
H76A H 0.1866 -0.3917 0.0726 0.261 Uiso 0.60 1 calc PR B 2
H76B H 0.3904 -0.4055 0.0715 0.261 Uiso 0.60 1 calc PR B 2
H76C H 0.2734 -0.4054 0.0134 0.261 Uiso 0.60 1 calc PR B 2

loop_
_atom_site_aniso_label
_atom_site_aniso_U_11
_atom_site_aniso_U_22
_atom_site_aniso_U_33
_atom_site_aniso_U_23
_atom_site_aniso_U_13
_atom_site_aniso_U_12
Pt 0.02660(15) 0.02664(16) 0.02251(15) 0.00254(11) 0.00311(10) -0.00048(11)
N1 0.022(3) 0.036(3) 0.026(3) 0.002(2) 0.002(2) -0.003(2)
C2 0.028(4) 0.050(5) 0.027(4) 0.001(3) 0.008(3) 0.002(3)
C3 0.029(4) 0.054(5) 0.024(4) 0.004(3) 0.002(3) -0.008(3)
C4 0.038(4) 0.043(5) 0.029(4) 0.012(3) -0.004(3) -0.013(3)
C5 0.034(4) 0.029(4) 0.029(4) 0.003(3) -0.005(3) -0.006(3)
C6 0.023(3) 0.033(4) 0.028(4) 0.002(3) -0.001(3) -0.004(3)
C7 0.038(4) 0.032(4) 0.030(4) 0.000(3) 0.004(3) -0.018(3)
O8 0.043(3) 0.032(3) 0.049(3) 0.003(2) 0.011(2) 0.005(2)
C9 0.027(3) 0.029(4) 0.031(4) 0.003(3) 0.009(3) -0.008(3)
C10 0.055(5) 0.040(5) 0.031(4) -0.009(3) 0.013(4) -0.015(4)
C11 0.068(6) 0.055(6) 0.030(4) -0.013(4) 0.002(4) -0.009(5)
C12 0.057(5) 0.072(6) 0.020(4) 0.007(4) -0.001(3) -0.016(5)
C13 0.035(4) 0.045(5) 0.028(4) 0.004(3) 0.003(3) -0.002(3)
N14 0.025(3) 0.034(3) 0.021(3) 0.003(2) 0.002(2) -0.001(2)
C15 0.042(4) 0.033(4) 0.037(4) 0.004(3) 0.003(3) 0.000(3)
O21 0.028(2) 0.028(3) 0.035(3) 0.008(2) 0.006(2) 0.001(2)
B22 0.033(4) 0.028(4) 0.028(4) 0.003(3) 0.006(3) 0.002(3)
C31 0.029(4) 0.030(4) 0.030(4) 0.006(3) 0.012(3) -0.005(3)
C32 0.034(4) 0.029(4) 0.043(5) 0.012(3) 0.013(3) 0.004(3)
C33 0.031(4) 0.039(4) 0.047(5) 0.014(4) 0.011(3) 0.001(3)
C34 0.038(4) 0.027(4) 0.075(6) 0.021(4) 0.031(4) 0.011(3)
C35 0.052(5) 0.034(5) 0.051(5) -0.006(4) 0.017(4) -0.005(4)
C36 0.041(4) 0.030(4) 0.037(4) -0.001(3) 0.007(3) -0.003(3)
F32 0.045(2) 0.044(3) 0.035(3) 0.0089(19) 0.0052(19) -0.0019(19)
F33 0.039(2) 0.053(3) 0.074(3) 0.032(3) 0.002(2) 0.004(2)
F34 0.072(3) 0.034(3) 0.098(4) 0.010(3) 0.035(3) 0.019(2)
F35 0.102(4) 0.040(3) 0.068(3) -0.018(3) 0.018(3) -0.001(3)
F36 0.056(3) 0.039(3) 0.041(3) -0.0028(19) 0.001(2) 0.001(2)
C41 0.039(4) 0.021(4) 0.036(4) 0.001(3) 0.006(3) 0.002(3)
C42 0.050(5) 0.037(4) 0.035(4) 0.011(3) 0.006(4) 0.007(4)
C43 0.072(6) 0.038(5) 0.045(5) 0.014(4) 0.013(4) 0.020(4)
C44 0.097(7) 0.032(4) 0.027(4) 0.013(3) 0.010(4) 0.009(5)
C45 0.070(5) 0.030(4) 0.029(4) -0.003(3) 0.022(4) -0.011(4)
C46 0.048(5) 0.034(4) 0.034(4) 0.005(3) 0.011(3) -0.008(3)
F42 0.056(3) 0.056(3) 0.041(3) 0.016(2) 0.013(2) 0.021(2)
F43 0.099(4) 0.083(4) 0.045(3) 0.025(3) -0.004(3) 0.046(3)
F44 0.125(5) 0.078(4) 0.040(3) 0.032(3) 0.021(3) 0.029(3)
F45 0.095(4) 0.054(3) 0.043(3) 0.002(2) 0.034(3) -0.014(3)
F46 0.041(3) 0.075(3) 0.045(3) 0.009(2) 0.018(2) -0.001(2)
C51 0.033(4) 0.034(4) 0.026(4) 0.005(3) 0.014(3) 0.004(3)
C52 0.037(4) 0.031(4) 0.041(4) 0.002(3) 0.007(3) -0.002(3)
C53 0.058(5) 0.033(4) 0.043(5) -0.007(4) 0.018(4) -0.012(4)
C54 0.055(5) 0.041(5) 0.042(5) -0.003(4) 0.005(4) -0.014(4)
C55 0.033(4) 0.051(5) 0.055(5) 0.001(4) 0.004(4) -0.012(4)
C56 0.032(4) 0.028(4) 0.042(4) 0.002(3) 0.013(3) -0.003(3)
F52 0.038(2) 0.037(3) 0.067(3) -0.008(2) 0.014(2) 0.0049(19)
F53 0.075(3) 0.039(3) 0.065(3) -0.019(2) 0.025(3) -0.005(2)
F54 0.073(4) 0.068(4) 0.076(4) -0.024(3) 0.000(3) -0.030(3)
F55 0.032(2) 0.081(4) 0.082(4) -0.005(3) -0.001(2) -0.011(3)
F56 0.030(2) 0.043(3) 0.063(3) 0.002(2) 0.011(2) 0.0056(19)

loop_
_atom_type_symbol
_atom_type_description
_atom_type_scat_dispersion_real
_atom_type_scat_dispersion_imag
_atom_type_scat_source
C C 0.0033 0.0016 'International Tables Vol C Tables 4.2.6.8 and 6.1.1.4'
H H 0.0000 0.0000 'International Tables Vol C Tables 4.2.6.8 and 6.1.1.4'
B B 0.0013 0.0007 'International Tables Vol C Tables 4.2.6.8 and 6.1.1.4'
N N 0.0061 0.0033 'International Tables Vol C Tables 4.2.6.8 and 6.1.1.4'
O O 0.0106 0.0060 'International Tables Vol C Tables 4.2.6.8 and 6.1.1.4'
F F 0.0171 0.0103 'International Tables Vol C Tables 4.2.6.8 and 6.1.1.4'
Cl Cl 0.1484 0.1585 'International Tables Vol C Tables 4.2.6.8 and 6.1.1.4'
Pt Pt -1.7033 8.3905 'International Tables Vol C Tables 4.2.6.8 and 6.1.1.4'

loop_
_geom_angle_atom_site_label_1
_geom_angle_atom_site_label_2
_geom_angle_atom_site_label_3
_geom_angle
N1 Pt C15 93.3(3)
N1 Pt O21 178.32(19)
C15 Pt O21 88.3(2)
N1 Pt N14 88.5(2)
C15 Pt N14 178.0(2)
O21 Pt N14 89.84(18)
C6 N1 C2 118.2(6)
C6 N1 Pt 119.9(4)
C2 N1 Pt 121.5(5)
N1 C2 C3 120.8(7)
C4 C3 C2 119.4(7)
C3 C4 C5 119.5(7)
C6 C5 C4 119.0(7)
N1 C6 C5 123.0(6)
N1 C6 C7 119.0(6)
C5 C6 C7 118.0(6)
O8 C7 C6 120.8(6)
O8 C7 C9 120.5(6)
C6 C7 C9 118.1(6)
N14 C9 C10 122.6(6)
N14 C9 C7 117.8(6)
C10 C9 C7 119.6(6)
C11 C10 C9 119.1(8)
C10 C11 C12 119.2(7)
C11 C12 C13 118.9(7)
N14 C13 C12 121.5(7)
C9 N14 C13 118.6(6)
C9 N14 Pt 117.8(4)
C13 N14 Pt 123.1(5)
B22 O21 Pt 130.3(4)
O21 B22 C31 103.2(5)
O21 B22 C41 109.1(5)
C31 B22 C41 112.9(5)
O21 B22 C51 110.8(5)
C31 B22 C51 115.8(5)
C41 B22 C51 105.1(5)
C32 C31 C36 120.0
C32 C31 B22 120.2(4)
C36 C31 B22 119.7(4)
F32 C32 C33 115.6(4)
F32 C32 C31 124.3(4)
C33 C32 C31 120.0
F33 C33 C32 122.1(4)
F33 C33 C34 117.9(4)
C32 C33 C34 120.0
F34 C34 C33 120.8(4)
F34 C34 C35 119.2(4)
C33 C34 C35 120.0
F35 C35 C36 119.7(4)
F35 C35 C34 120.3(4)
C36 C35 C34 120.0
F36 C36 C35 116.4(4)
F36 C36 C31 123.6(4)
C35 C36 C31 120.0
C42 C41 C46 120.0
C42 C41 B22 122.3(4)
C46 C41 B22 117.7(4)
F42 C42 C41 124.3(4)
F42 C42 C43 115.7(4)
C41 C42 C43 120.0
F43 C43 C42 120.0(4)
F43 C43 C44 120.0(4)
C42 C43 C44 120.0
F44 C44 C45 120.7(5)
F44 C44 C43 119.2(5)
C45 C44 C43 120.0
F45 C45 C44 119.7(4)
F45 C45 C46 120.3(4)
C44 C45 C46 120.0
F46 C46 C45 117.7(4)
F46 C46 C41 122.3(4)
C45 C46 C41 120.0
C52 C51 C56 120.0
C52 C51 B22 116.2(4)
C56 C51 B22 123.8(4)
F52 C52 C51 123.3(4)
F52 C52 C53 116.5(4)
C51 C52 C53 120.0
F53 C53 C52 120.0(4)
F53 C53 C54 120.0(4)
C52 C53 C54 120.0
F54 C54 C55 120.2(4)
F54 C54 C53 119.8(4)
C55 C54 C53 120.0
F55 C55 C56 121.2(4)
F55 C55 C54 118.8(4)
C56 C55 C54 120.0
F56 C56 C55 116.0(4)
F56 C56 C51 124.0(4)
C55 C56 C51 120.0
Cl63 C61 Cl62 118.3(19)
C73 C72 C71 120(2)
C72 C73 C74 127.0(18)
C75 C74 C73 119.4(16)
C76 C75 C74 125(2)

loop_
_geom_bond_atom_site_label_1
_geom_bond_atom_site_label_2
_geom_bond_distance
Pt N1 1.975(5)
Pt C15 2.044(7)
Pt O21 2.047(4)
Pt N14 2.122(5)
N1 C6 1.335(8)
N1 C2 1.371(8)
C2 C3 1.391(9)
C3 C4 1.366(10)
C4 C5 1.380(9)
C5 C6 1.366(9)
C6 C7 1.517(9)
C7 O8 1.211(8)
C7 C9 1.525(9)
C9 N14 1.336(8)
C9 C10 1.381(9)
C10 C11 1.366(11)
C11 C12 1.387(11)
C12 C13 1.391(10)
C13 N14 1.348(8)
O21 B22 1.523(9)
B22 C31 1.687(8)
B22 C41 1.690(8)
B22 C51 1.696(8)
C31 C32 1.3900
C31 C36 1.3900
C32 F32 1.292(5)
C32 C33 1.3900
C33 F33 1.325(5)
C33 C34 1.3900
C34 F34 1.362(5)
C34 C35 1.3900
C35 F35 1.335(6)
C35 C36 1.3900
C36 F36 1.299(5)
C41 C42 1.3900
C41 C46 1.3900
C42 F42 1.315(5)
C42 C43 1.3900
C43 F43 1.343(6)
C43 C44 1.3900
C44 F44 1.347(6)
C44 C45 1.3900
C45 F45 1.341(5)
C45 C46 1.3900
C46 F46 1.296(5)
C51 C52 1.3900
C51 C56 1.3900
C52 F52 1.306(5)
C52 C53 1.3900
C53 F53 1.337(5)
C53 C54 1.3900
C54 F54 1.343(5)
C54 C55 1.3900
C55 F55 1.312(5)
C55 C56 1.3900
C56 F56 1.296(5)
C61 Cl63 1.696(19)
C61 Cl62 1.754(19)
C71 C72 1.425(17)
C72 C73 1.370(17)
C73 C74 1.382(15)
C74 C75 1.375(16)
C75 C76 1.371(18)
